data_4127468
loop_
_publ_author_name
'Reed, Christopher J.'
'Agapie, Theodor'

_publ_section_title
;
 A Terminal Fe<sup>III</sup>-Oxo in a Tetranuclear Cluster: Effects of
 Distal Metal Centers on Structure and Reactivity.
;
_journal_issue 24
_journal_name_full 'Journal of the American Chemical Society'
_journal_page_first 9479
_journal_page_last 9484
_journal_paper_doi 10.1021/jacs.9b03157
_journal_volume 141
_journal_year 2019
_chemical_formula_moiety 'C78 H75 Fe4 N15 O5, 4(C3 H3)'
_chemical_formula_sum 'C90 H87 Fe4 N15 O5'
_chemical_formula_weight 1682.14
_space_group_crystal_system triclinic
_space_group_IT_number 2
_space_group_name_Hall '-P 1'
_space_group_name_H-M_alt 'P -1'
_symmetry_space_group_name_Hall '-P 1'
_symmetry_space_group_name_H-M 'P -1'
_atom_sites_solution_hydrogens mixed
_atom_sites_solution_primary dual
_audit_creation_date 2018-10-09
_audit_creation_method
;
Olex2 1.2
(compiled 2018.05.29 svn.r3508 for OlexSys, GUI svn.r5506)
;
_audit_update_record
;
2019-03-14 deposited with the CCDC.    2019-03-22 downloaded from the CCDC.
;
_cell_angle_alpha 102.370(6)
_cell_angle_beta 94.445(4)
_cell_angle_gamma 102.897(9)
_cell_formula_units_Z 2
_cell_length_a 12.3162(13)
_cell_length_b 15.5743(15)
_cell_length_c 21.6599(15)
_cell_measurement_reflns_used 9832
_cell_measurement_temperature 100(2)
_cell_measurement_theta_max 79.41
_cell_measurement_theta_min 3.23
_cell_volume 3921.5(7)
_computing_cell_refinement 'SAINT V8.38A (?, 2016)'
_computing_data_reduction 'SAINT V8.38A (?, 2016)'
_computing_molecular_graphics 'Olex2 (Dolomanov et al., 2009)'
_computing_publication_material 'Olex2 (Dolomanov et al., 2009)'
_computing_structure_refinement 'ShelXL (Sheldrick, 2015)'
_computing_structure_solution 'ShelXT (Sheldrick, 2015)'
_diffrn_ambient_temperature 100.0
_diffrn_measured_fraction_theta_full 0.941
_diffrn_measured_fraction_theta_max 0.898
_diffrn_measurement_device_type 'Bruker APEX-II CCD'
_diffrn_measurement_method '\f and \w scans'
_diffrn_radiation_type CuK\a
_diffrn_radiation_wavelength 1.54178
_diffrn_reflns_av_R_equivalents 0.0461
_diffrn_reflns_av_unetI/netI 0.0344
_diffrn_reflns_Laue_measured_fraction_full 0.941
_diffrn_reflns_Laue_measured_fraction_max 0.898
_diffrn_reflns_limit_h_max 15
_diffrn_reflns_limit_h_min -14
_diffrn_reflns_limit_k_max 19
_diffrn_reflns_limit_k_min -19
_diffrn_reflns_limit_l_max 26
_diffrn_reflns_limit_l_min -27
_diffrn_reflns_number 82816
_diffrn_reflns_point_group_measured_fraction_full 0.941
_diffrn_reflns_point_group_measured_fraction_max 0.898
_diffrn_reflns_theta_full 67.679
_diffrn_reflns_theta_max 80.094
_diffrn_reflns_theta_min 3.227
_diffrn_standards_number 0
_exptl_absorpt_coefficient_mu 6.338
_exptl_absorpt_correction_T_max 1.0000
_exptl_absorpt_correction_T_min 0.6605
_exptl_absorpt_correction_type multi-scan
_exptl_absorpt_process_details
;
SADABS-2016/2 (Bruker,2016/2) was used for absorption correction.
wR2(int) was 0.1072 before and 0.0612 after correction.
The Ratio of minimum to maximum transmission is 0.6557.
The \l/2 correction factor is Not present.
;
_exptl_crystal_colour purple
_exptl_crystal_density_diffrn 1.425
_exptl_crystal_description plate
_exptl_crystal_F_000 1752
_exptl_crystal_size_max 0.27
_exptl_crystal_size_mid 0.14
_exptl_crystal_size_min 0.07
_refine_diff_density_max 0.646
_refine_diff_density_min -0.487
_refine_diff_density_rms 0.060
_refine_ls_extinction_method none
_refine_ls_goodness_of_fit_ref 1.012
_refine_ls_hydrogen_treatment mixed
_refine_ls_matrix_type full
_refine_ls_number_parameters 1107
_refine_ls_number_reflns 15385
_refine_ls_number_restraints 0
_refine_ls_restrained_S_all 1.012
_refine_ls_R_factor_all 0.0509
_refine_ls_R_factor_gt 0.0400
_refine_ls_shift/su_max 0.002
_refine_ls_shift/su_mean 0.000
_refine_ls_structure_factor_coef Fsqd
_refine_ls_weighting_details 'w=1/[\s^2^(Fo^2^)+(0.0512P)^2^+3.2000P] where P=(Fo^2^+2Fc^2^)/3'
_refine_ls_weighting_scheme calc
_refine_ls_wR_factor_gt 0.0954
_refine_ls_wR_factor_ref 0.1018
_reflns_Friedel_coverage 0.000
_reflns_number_gt 13148
_reflns_number_total 15385
_reflns_threshold_expression 'I > 2\s(I)'
_cod_data_source_file ja9b03157_si_001.cif
_cod_data_source_block v18489_a
_cod_original_cell_volume 3921.5(6)
_cod_database_code 4127468
_shelx_shelxl_version_number 2016/6
_shelx_space_group_comment
;
The symmetry employed for this shelxl refinement is uniquely defined
by the following loop, which should always be used as a source of
symmetry information in preference to the above space-group names.
They are only intended as comments.
;
_shelx_estimated_absorpt_t_max 0.665
_shelx_estimated_absorpt_t_min 0.279
_olex2_refinement_description
;
1. Fixed Uiso
 At 1.2 times of:
  All C(H) groups
 At 1.5 times of:
  All C(H,H,H) groups
2. Uiso/Uaniso restraints and constraints
Uanis(N00S) = Uanis(N13)
3. Others
 Sof(C5AA)=Sof(H5AA)=Sof(C6AA)=Sof(H6AA)=Sof(C7AA)=Sof(H7AA)=Sof(C8AA)=
 Sof(H8AA)=Sof(C18)=Sof(H18)=Sof(C6A)=Sof(H6A)=1-FVAR(1)
 Sof(C3)=Sof(H3)=Sof(C5)=Sof(H5)=Sof(C6)=Sof(H6)=Sof(C1)=Sof(H1)=Sof(C3AA)=
 Sof(H3AA)=Sof(C4AA)=Sof(H4AA)=FVAR(1)
 Sof(N13)=1-FVAR(2)
 Sof(N00S)=FVAR(2)
4.a Aromatic/amide H refined with riding coordinates:
 C00I(H00I), C00L(H00L), C00M(H00M), C00O(H00O), C00R(H00R), C00T(H00T),
 C00U(H00U), C00V(H00V), C00Y(H00Y), C00Z(H00Z), C015(H015), C016(H016),
 C019(H019), C01H(H01H), C01J(H01J), C01L(H01L), C01P(H01P), C01Q(H01Q),
 C01R(H01R), C01S(H01S), C01V(H01V), C01Y(H01Y), C01Z(H01Z), C022(H022),
 C025(H025), C026(H026), C027(H027), C028(H028), C02A(H02D), C02B(H02E),
 C02C(H02F), C02D(H02G), C02F(H02H), C02G(H02I), C02H(H02J), C02I(H02K),
 C02J(H02L), C02L(H02M), C02M(H02N), C02Q(H02R), C02R(H02S), C02S(H02T),
 C02U(H02X), C02V(H1AA), C02X(H02Y), C02Y(H02Z), C2(H2), C3(H3), C4(H4), C5(H5),
  C6(H6), C1(H1), C32(H32), C1AA(H1AB), C2AA(H2AA), C3AA(H3AA), C4AA(H4AA),
 C5AA(H5AA), C6AA(H6AA), C7AA(H7AA), C8AA(H8AA), C18(H18), C6A(H6A)
4.b Idealised Me refined as rotating group:
 C012(H01A,H01B,H01C), C01E(H01D,H01E,H01F), C01N(H01G,H01I,H01K), C020(H02A,
 H02B,H02C), C02P(H02O,H02P,H02Q), C02T(H02U,H02V,H02W), C02Z(H02,H,HA),
 C030(H03A,H03B,H03C), C0AA(H0AA,H0AB,H0AC)
;
_olex2_submission_special_instructions 'No special instructions were received'

loop_
_space_group_symop_operation_xyz
'x, y, z'
'-x, -y, -z'

loop_
_atom_site_label
_atom_site_type_symbol
_atom_site_fract_x
_atom_site_fract_y
_atom_site_fract_z
_atom_site_U_iso_or_equiv
_atom_site_adp_type
_atom_site_occupancy
_atom_site_site_symmetry_order
_atom_site_calc_flag
_atom_site_refinement_flags_posn
_atom_site_refinement_flags_occupancy
_atom_site_disorder_assembly
_atom_site_disorder_group
Fe1 Fe 0.37399(3) 0.44087(2) 0.82176(2) 0.01610(8) Uani 1 1 d . . . .
Fe2 Fe 0.16161(3) 0.41917(2) 0.73521(2) 0.01794(9) Uani 1 1 d . . . .
Fe3 Fe 0.38268(3) 0.48486(2) 0.69009(2) 0.01823(9) Uani 1 1 d . . . .
Fe4 Fe 0.29835(3) 0.64356(2) 0.80247(2) 0.01617(8) Uani 1 1 d . . . .
O1 O 0.29914(12) 0.51661(9) 0.76680(7) 0.0162(3) Uani 1 1 d . . . .
O2 O 0.29298(13) 0.76074(10) 0.83188(8) 0.0223(3) Uani 1 1 d . . . .
O11 O 0.22679(12) 0.33738(9) 0.77769(7) 0.0164(3) Uani 1 1 d . . . .
O21 O 0.24002(13) 0.38664(10) 0.65478(7) 0.0172(3) Uani 1 1 d . . . .
O31 O 0.44900(12) 0.40666(10) 0.74212(7) 0.0166(3) Uani 1 1 d . . . .
N11 N 0.36027(16) 0.33666(12) 0.87659(9) 0.0203(4) Uani 1 1 d . . . .
N12 N 0.55711(16) 0.51623(13) 0.84478(9) 0.0217(4) Uani 1 1 d . . . .
N13 N 0.32565(16) 0.52888(12) 0.89806(9) 0.0197(4) Uani 1 1 d . . . .
N14 N 0.31618(16) 0.61388(12) 0.89193(9) 0.0191(4) Uani 1 1 d . . . .
N15 N 0.30270(17) 0.75389(13) 0.95642(10) 0.0230(4) Uani 1 1 d . . . .
H00F H 0.314(2) 0.766(2) 0.9178(15) 0.038(8) Uiso 1 1 d . . . .
N21 N 0.07036(16) 0.40610(13) 0.81952(9) 0.0208(4) Uani 1 1 d . . . .
N22 N 0.02987(16) 0.32928(12) 0.66036(10) 0.0217(4) Uani 1 1 d . . . .
N23 N 0.08256(16) 0.52024(12) 0.72190(9) 0.0197(4) Uani 1 1 d . . . .
N24 N 0.13623(16) 0.60958(12) 0.75138(9) 0.0197(4) Uani 1 1 d . . . .
N25 N 0.0938(6) 0.7519(3) 0.7718(5) 0.0316(15) Uani 0.78(3) 1 d . P A 1
H00S H 0.163(3) 0.773(2) 0.7869(17) 0.051(10) Uiso 1 1 d . . . .
N26 N 0.1173(19) 0.7552(13) 0.7512(13) 0.0316(15) Uani 0.22(3) 1 d . P A 2
N31 N 0.28602(17) 0.53343(13) 0.61587(9) 0.0218(4) Uani 1 1 d . . . .
N32 N 0.51823(16) 0.45130(12) 0.64104(9) 0.0208(4) Uani 1 1 d . . . .
N33 N 0.48627(16) 0.61579(12) 0.72305(9) 0.0207(4) Uani 1 1 d . . . .
N34 N 0.44507(16) 0.68068(12) 0.76127(9) 0.0201(4) Uani 1 1 d . . . .
N35 N 0.48617(18) 0.84220(13) 0.79655(11) 0.0273(5) Uani 1 1 d . . . .
H00N H 0.411(3) 0.821(2) 0.8094(16) 0.051(9) Uiso 1 1 d . . . .
C1 C 0.41833(19) 0.22354(14) 0.69460(11) 0.0194(5) Uani 1 1 d . . . .
C2 C 0.32477(19) 0.19046(14) 0.72234(11) 0.0190(5) Uani 1 1 d . . . .
H00M H 0.334733 0.176739 0.762760 0.023 Uiso 1 1 calc R . . .
C3 C 0.21651(19) 0.17710(14) 0.69171(11) 0.0196(5) Uani 1 1 d . . . .
C4 C 0.2030(2) 0.19409(14) 0.63168(11) 0.0209(5) Uani 1 1 d . . . .
H00U H 0.129668 0.181712 0.609342 0.025 Uiso 1 1 calc R . . .
C5 C 0.2960(2) 0.22914(14) 0.60366(11) 0.0209(5) Uani 1 1 d . . . .
C6 C 0.4030(2) 0.24087(14) 0.63440(11) 0.0206(5) Uani 1 1 d . . . .
H01V H 0.466556 0.260912 0.614275 0.025 Uiso 1 1 calc R . . .
C11 C 0.17183(19) 0.29000(15) 0.81833(11) 0.0189(5) Uani 1 1 d . . . .
C12 C 0.09258(19) 0.19796(15) 0.78077(11) 0.0197(5) Uani 1 1 d . . . .
C13 C -0.0065(2) 0.16207(16) 0.80422(12) 0.0240(5) Uani 1 1 d . . . .
H02X H -0.021302 0.192644 0.844389 0.029 Uiso 1 1 calc R . . .
C14 C -0.0833(2) 0.08357(16) 0.77063(14) 0.0288(6) Uani 1 1 d . . . .
H02Z H -0.148430 0.059961 0.788325 0.035 Uiso 1 1 calc R . . .
C15 C -0.0650(2) 0.03978(16) 0.71156(14) 0.0297(6) Uani 1 1 d . . . .
H02G H -0.119196 -0.012354 0.687230 0.036 Uiso 1 1 calc R . . .
C16 C 0.0332(2) 0.07254(16) 0.68796(13) 0.0261(5) Uani 1 1 d . . . .
H02N H 0.046033 0.041791 0.647359 0.031 Uiso 1 1 calc R . . .
C17 C 0.11386(19) 0.14957(14) 0.72223(11) 0.0199(5) Uani 1 1 d . . . .
C21 C 0.1762(2) 0.37939(15) 0.59717(11) 0.0205(5) Uani 1 1 d . . . .
C22 C 0.2221(2) 0.32840(15) 0.53965(11) 0.0227(5) Uani 1 1 d . . . .
C23 C 0.2086(2) 0.35089(18) 0.48065(12) 0.0300(6) Uani 1 1 d . . . .
H02H H 0.169224 0.395828 0.476780 0.036 Uiso 1 1 calc R . . .
C24 C 0.2506(3) 0.3100(2) 0.42828(13) 0.0410(7) Uani 1 1 d . . . .
H01H H 0.238271 0.325622 0.388718 0.049 Uiso 1 1 calc R . . .
C25 C 0.3106(3) 0.2462(2) 0.43306(14) 0.0453(8) Uani 1 1 d . . . .
H016 H 0.341662 0.218876 0.397391 0.054 Uiso 1 1 calc R . . .
C26 C 0.3247(3) 0.22255(19) 0.49110(13) 0.0384(7) Uani 1 1 d . . . .
H02F H 0.366417 0.178966 0.494624 0.046 Uiso 1 1 calc R . . .
C27 C 0.2796(2) 0.26077(16) 0.54397(11) 0.0247(5) Uani 1 1 d . . . .
C31 C 0.56385(18) 0.41693(15) 0.74365(11) 0.0183(5) Uani 1 1 d . . . .
C32 C 0.60070(19) 0.33215(15) 0.75617(11) 0.0197(5) Uani 1 1 d . . . .
C33 C 0.7044(2) 0.34232(16) 0.79101(12) 0.0235(5) Uani 1 1 d . . . .
H028 H 0.750845 0.401629 0.808099 0.028 Uiso 1 1 calc R . . .
C34 C 0.7419(2) 0.26848(17) 0.80154(13) 0.0287(6) Uani 1 1 d . . . .
H02J H 0.813998 0.277312 0.824504 0.034 Uiso 1 1 calc R . . .
C35 C 0.6742(2) 0.18234(18) 0.77859(14) 0.0342(6) Uani 1 1 d . . . .
H01Z H 0.698491 0.131419 0.786402 0.041 Uiso 1 1 calc R . . .
C36 C 0.5702(2) 0.17050(17) 0.74391(13) 0.0298(6) Uani 1 1 d . . . .
H00Z H 0.523581 0.110945 0.728198 0.036 Uiso 1 1 calc R . . .
C37 C 0.53241(19) 0.24409(15) 0.73157(11) 0.0208(5) Uani 1 1 d . . . .
C40 C 0.4456(2) 0.32551(17) 0.91429(12) 0.0262(5) Uani 1 1 d . . . .
H02Y H 0.514924 0.370215 0.922647 0.031 Uiso 1 1 calc R . . .
C41 C 0.4371(2) 0.25185(18) 0.94147(13) 0.0299(6) Uani 1 1 d . . . .
H00R H 0.499200 0.246109 0.967791 0.036 Uiso 1 1 calc R . . .
C42 C 0.3368(2) 0.18724(18) 0.92948(13) 0.0329(6) Uani 1 1 d . . . .
H00Y H 0.328413 0.135637 0.947098 0.039 Uiso 1 1 calc R . . .
C43 C 0.2477(2) 0.19873(17) 0.89111(12) 0.0278(6) Uani 1 1 d . . . .
H00I H 0.177379 0.155303 0.882788 0.033 Uiso 1 1 calc R . . .
C44 C 0.2620(2) 0.27385(15) 0.86503(11) 0.0205(5) Uani 1 1 d . . . .
C45 C 0.10033(19) 0.35041(15) 0.85357(11) 0.0202(5) Uani 1 1 d . . . .
C46 C 0.0683(2) 0.34934(16) 0.91331(12) 0.0251(5) Uani 1 1 d . . . .
H01R H 0.091887 0.310739 0.937229 0.030 Uiso 1 1 calc R . . .
C47 C 0.0011(2) 0.40557(16) 0.93763(12) 0.0267(5) Uani 1 1 d . . . .
H02D H -0.022580 0.405412 0.978318 0.032 Uiso 1 1 calc R . . .
C48 C -0.0309(2) 0.46160(16) 0.90239(12) 0.0269(5) Uani 1 1 d . . . .
H02T H -0.077952 0.499842 0.918030 0.032 Uiso 1 1 calc R . . .
C49 C 0.0064(2) 0.46125(16) 0.84403(12) 0.0243(5) Uani 1 1 d . . . .
H01J H -0.013779 0.501296 0.820253 0.029 Uiso 1 1 calc R . . .
C50 C 0.5987(2) 0.58585(17) 0.89540(12) 0.0267(5) Uani 1 1 d . . . .
H022 H 0.553147 0.596840 0.928237 0.032 Uiso 1 1 calc R . . .
C51 C 0.7053(2) 0.64258(17) 0.90198(13) 0.0321(6) Uani 1 1 d . . . .
H02R H 0.732843 0.690586 0.938911 0.038 Uiso 1 1 calc R . . .
C52 C 0.7705(2) 0.62757(17) 0.85343(13) 0.0312(6) Uani 1 1 d . . . .
H01Q H 0.843461 0.665821 0.856219 0.037 Uiso 1 1 calc R . . .
C53 C 0.7282(2) 0.55601(16) 0.80068(13) 0.0263(5) Uani 1 1 d . . . .
H02S H 0.771540 0.544686 0.766787 0.032 Uiso 1 1 calc R . . .
C54 C 0.62132(19) 0.50106(15) 0.79808(11) 0.0204(5) Uani 1 1 d . . . .
C55 C 0.59565(19) 0.42859(15) 0.67730(11) 0.0205(5) Uani 1 1 d . . . .
C56 C 0.6918(2) 0.41062(17) 0.65362(12) 0.0266(5) Uani 1 1 d . . . .
H00T H 0.746637 0.395344 0.679727 0.032 Uiso 1 1 calc R . . .
C57 C 0.7073(2) 0.41511(18) 0.59164(13) 0.0315(6) Uani 1 1 d . . . .
H01S H 0.773215 0.403520 0.575111 0.038 Uiso 1 1 calc R . . .
C58 C 0.6269(2) 0.43642(18) 0.55413(13) 0.0303(6) Uani 1 1 d . . . .
H02E H 0.635104 0.438583 0.511207 0.036 Uiso 1 1 calc R . . .
C59 C 0.5339(2) 0.45455(16) 0.58068(12) 0.0262(5) Uani 1 1 d . . . .
H025 H 0.478341 0.470055 0.555243 0.031 Uiso 1 1 calc R . . .
C60 C 0.3035(2) 0.62156(16) 0.61548(12) 0.0266(5) Uani 1 1 d . . . .
H00V H 0.375842 0.660527 0.631429 0.032 Uiso 1 1 calc R . . .
C61 C 0.2197(3) 0.65789(17) 0.59261(13) 0.0346(6) Uani 1 1 d . . . .
H02L H 0.234421 0.720398 0.592550 0.041 Uiso 1 1 calc R . . .
C62 C 0.1153(3) 0.60139(18) 0.57015(13) 0.0364(7) Uani 1 1 d . . . .
H00O H 0.055717 0.624908 0.555805 0.044 Uiso 1 1 calc R . . .
C63 C 0.0971(2) 0.51011(17) 0.56847(12) 0.0293(6) Uani 1 1 d . . . .
H00L H 0.025984 0.469785 0.551575 0.035 Uiso 1 1 calc R . . .
C64 C 0.1846(2) 0.47836(15) 0.59187(11) 0.0218(5) Uani 1 1 d . . . .
C65 C 0.0542(2) 0.32865(15) 0.60096(12) 0.0223(5) Uani 1 1 d . . . .
C66 C -0.0243(2) 0.28207(17) 0.54847(13) 0.0327(6) Uani 1 1 d . . . .
H01L H -0.006352 0.281738 0.506557 0.039 Uiso 1 1 calc R . . .
C67 C -0.1300(2) 0.23570(18) 0.55785(15) 0.0401(7) Uani 1 1 d . . . .
H02M H -0.185577 0.204764 0.522438 0.048 Uiso 1 1 calc R . . .
C68 C -0.1529(2) 0.23519(18) 0.61889(16) 0.0380(7) Uani 1 1 d . . . .
H02I H -0.223832 0.202912 0.626362 0.046 Uiso 1 1 calc R . . .
C69 C -0.0712(2) 0.28231(16) 0.66876(14) 0.0291(6) Uani 1 1 d . . . .
H026 H -0.086664 0.281694 0.710971 0.035 Uiso 1 1 calc R . . .
C70 C 0.3116(2) 0.52647(16) 0.95848(11) 0.0224(5) Uani 1 1 d . . . .
H015 H 0.313410 0.475646 0.975855 0.027 Uiso 1 1 calc R . . .
C71 C 0.2943(2) 0.60716(16) 0.99239(12) 0.0237(5) Uani 1 1 d . . . .
H02K H 0.281408 0.622109 1.035630 0.028 Uiso 1 1 calc R . . .
C72 C 0.29999(19) 0.66184(15) 0.94857(11) 0.0198(5) Uani 1 1 d . . . .
C73 C 0.2085(2) 0.78989(16) 0.98098(12) 0.0252(5) Uani 1 1 d . . . .
C74 C 0.0954(2) 0.73347(18) 0.94298(13) 0.0312(6) Uani 1 1 d . . . .
H02A H 0.094655 0.736703 0.898268 0.047 Uiso 1 1 calc GR . . .
H02B H 0.034472 0.757483 0.960758 0.047 Uiso 1 1 calc GR . . .
H02C H 0.084978 0.670182 0.945666 0.047 Uiso 1 1 calc GR . . .
C75 C 0.2305(2) 0.88634(17) 0.97097(14) 0.0324(6) Uani 1 1 d . . . .
H01G H 0.302304 0.922607 0.995547 0.049 Uiso 1 1 calc GR . . .
H01I H 0.169843 0.913881 0.985356 0.049 Uiso 1 1 calc GR . . .
H01K H 0.233293 0.884257 0.925593 0.049 Uiso 1 1 calc GR . . .
C76 C 0.2099(2) 0.79362(18) 1.05178(13) 0.0323(6) Uani 1 1 d . . . .
H01A H 0.190517 0.731795 1.058014 0.048 Uiso 1 1 calc GR . . .
H01B H 0.155007 0.826150 1.068734 0.048 Uiso 1 1 calc GR . . .
H01C H 0.285075 0.825307 1.074213 0.048 Uiso 1 1 calc GR . . .
C80 C -0.0185(2) 0.52058(16) 0.69471(12) 0.0235(5) Uani 1 1 d . . . .
H019 H -0.072417 0.467715 0.671156 0.028 Uiso 1 1 calc R . . .
C81 C -0.0351(2) 0.60708(16) 0.70501(12) 0.0259(5) Uani 1 1 d . . . .
H027 H -0.099472 0.625159 0.690766 0.031 Uiso 1 1 calc R . . .
C82 C 0.0653(2) 0.66207(16) 0.74140(12) 0.0260(5) Uani 1 1 d . . . .
C83 C 0.0514(2) 0.82256(16) 0.74904(13) 0.0293(6) Uani 1 1 d . . . .
C84 C 0.0504(3) 0.81681(19) 0.67777(14) 0.0410(7) Uani 1 1 d . . . .
H03A H 0.127628 0.826621 0.667446 0.062 Uiso 1 1 calc GR . . .
H03B H 0.016259 0.863386 0.666406 0.062 Uiso 1 1 calc GR . . .
H03C H 0.006686 0.756717 0.653671 0.062 Uiso 1 1 calc GR . . .
C85 C 0.1278(3) 0.91299(18) 0.78625(16) 0.0427(7) Uani 1 1 d . . . .
H02U H 0.127799 0.917312 0.832066 0.064 Uiso 1 1 calc GR . . .
H02V H 0.100154 0.962709 0.774987 0.064 Uiso 1 1 calc GR . . .
H02W H 0.204375 0.917095 0.775648 0.064 Uiso 1 1 calc GR . . .
C86 C -0.0665(3) 0.8162(2) 0.76682(16) 0.0440(7) Uani 1 1 d . . . .
H02O H -0.064839 0.820616 0.812724 0.066 Uiso 1 1 calc GR . . .
H02P H -0.115967 0.757947 0.743288 0.066 Uiso 1 1 calc GR . . .
H02Q H -0.094787 0.865806 0.755931 0.066 Uiso 1 1 calc GR . . .
C90 C 0.5816(2) 0.65971(17) 0.70595(13) 0.0291(6) Uani 1 1 d . . . .
H01Y H 0.627844 0.631022 0.679679 0.035 Uiso 1 1 calc R . . .
C91 C 0.6038(2) 0.75180(17) 0.73144(14) 0.0341(6) Uani 1 1 d . . . .
H01P H 0.666033 0.797447 0.726805 0.041 Uiso 1 1 calc R . . .
C92 C 0.5144(2) 0.76303(16) 0.76553(12) 0.0245(5) Uani 1 1 d . . . .
C93 C 0.5629(2) 0.90654(16) 0.85078(13) 0.0306(6) Uani 1 1 d . . . .
C94 C 0.5881(3) 0.8601(2) 0.90336(15) 0.0409(7) Uani 1 1 d . . . .
H0AA H 0.518202 0.836411 0.919524 0.061 Uiso 1 1 calc GR . . .
H0AB H 0.640692 0.903974 0.938149 0.061 Uiso 1 1 calc GR . . .
H0AC H 0.621663 0.810008 0.886264 0.061 Uiso 1 1 calc GR . . .
C95 C 0.5005(2) 0.97951(18) 0.87480(16) 0.0403(7) Uani 1 1 d . . . .
H01D H 0.486695 1.009966 0.840858 0.060 Uiso 1 1 calc GR . . .
H01E H 0.546274 1.024053 0.911871 0.060 Uiso 1 1 calc GR . . .
H01F H 0.428639 0.951145 0.887020 0.060 Uiso 1 1 calc GR . . .
C96 C 0.6723(2) 0.95004(19) 0.82900(16) 0.0419(7) Uani 1 1 d . . . .
H H 0.715772 1.000611 0.863408 0.063 Uiso 1 1 calc GR . . .
H02 H 0.716205 0.904853 0.818223 0.063 Uiso 1 1 calc GR . . .
HA H 0.655386 0.972614 0.791381 0.063 Uiso 1 1 calc GR . . .
C100 C 0.0482(4) 0.0683(3) 0.47093(19) 0.0740(13) Uani 1 1 d . . . .
H1AA H 0.081216 0.115218 0.451477 0.089 Uiso 1 1 calc R . . .
C101 C 0.1139(4) 0.0203(3) 0.49656(19) 0.0718(12) Uani 1 1 d . . . .
H4 H 0.192335 0.033687 0.493933 0.086 Uiso 1 1 calc R . . .
C102 C 0.0670(4) -0.0476(3) 0.52623(19) 0.0726(13) Uani 1 1 d . . . .
H2 H 0.113291 -0.079487 0.544402 0.087 Uiso 1 1 calc R . . .
C103 C 0.9962(3) 1.0173(2) 0.94009(16) 0.0450(8) Uani 1 1 d . . . .
H2AA H 0.993697 1.029388 0.898893 0.054 Uiso 1 1 calc R . . .
C104 C 0.9291(3) 0.9382(2) 0.94935(16) 0.0449(7) Uani 1 1 d . . . .
H32 H 0.880466 0.895740 0.914570 0.054 Uiso 1 1 calc R . . .
C105 C 0.9332(3) 0.9213(2) 1.00925(16) 0.0446(8) Uani 1 1 d . . . .
H1AB H 0.887207 0.867167 1.015749 0.054 Uiso 1 1 calc R . . .
C106 C 0.5166(18) 0.9174(9) 0.6598(6) 0.073(5) Uani 0.289(4) 1 d . P B 2
H5AA H 0.554188 0.882835 0.681200 0.088 Uiso 0.289(4) 1 calc R P B 2
C107 C 0.410(2) 0.9162(12) 0.6704(10) 0.083(7) Uani 0.289(4) 1 d . P B 2
H8AA H 0.374172 0.892276 0.702470 0.099 Uiso 0.289(4) 1 calc R P B 2
C109 C 0.410(3) 1.0092(12) 0.5954(11) 0.097(10) Uani 0.289(4) 1 d . P B 2
H18 H 0.365828 1.042840 0.577428 0.116 Uiso 0.289(4) 1 calc R P B 2
C110 C 0.519(3) 1.0166(14) 0.5860(8) 0.115(9) Uani 0.289(4) 1 d . P B 2
H7AA H 0.555892 1.052297 0.559593 0.138 Uiso 0.289(4) 1 calc R P B 2
C111 C 0.5759(17) 0.9636(12) 0.6212(8) 0.090(6) Uani 0.289(4) 1 d . P B 2
H6AA H 0.651601 0.961729 0.616982 0.108 Uiso 0.289(4) 1 calc R P B 2
C208 C 0.366(4) 0.951(3) 0.632(2) 0.091(16) Uani 0.289(4) 1 d . P B 2
H6A H 0.285909 0.934176 0.626580 0.109 Uiso 0.289(4) 1 calc R P B 2
C108 C 0.3611(11) 0.9530(5) 0.6474(7) 0.046(2) Uani 0.711(4) 1 d . P B 1
H6 H 0.338714 0.977585 0.687032 0.055 Uiso 0.711(4) 1 calc R P B 1
C206 C 0.3769(4) 0.9517(3) 0.5369(2) 0.0436(12) Uani 0.711(4) 1 d . P B 1
H3AA H 0.366397 0.978566 0.502155 0.052 Uiso 0.711(4) 1 calc R P B 1
C207 C 0.3477(5) 0.9875(4) 0.5954(4) 0.0446(15) Uani 0.711(4) 1 d . P B 1
H5 H 0.316613 1.038749 0.599608 0.054 Uiso 0.711(4) 1 calc R P B 1
C209 C 0.4118(5) 0.8760(4) 0.6384(3) 0.0507(14) Uani 0.711(4) 1 d . P B 1
H3 H 0.427053 0.850954 0.673525 0.061 Uiso 0.711(4) 1 calc R P B 1
C210 C 0.4377(4) 0.8395(3) 0.5800(3) 0.0530(14) Uani 0.711(4) 1 d . P B 1
H1 H 0.467528 0.787560 0.574474 0.064 Uiso 0.711(4) 1 calc R P B 1
C211 C 0.4216(4) 0.8766(3) 0.5289(2) 0.0475(12) Uani 0.711(4) 1 d . P B 1
H4AA H 0.440768 0.850989 0.488580 0.057 Uiso 0.711(4) 1 calc R P B 1

loop_
_atom_site_aniso_label
_atom_site_aniso_U_11
_atom_site_aniso_U_22
_atom_site_aniso_U_33
_atom_site_aniso_U_23
_atom_site_aniso_U_13
_atom_site_aniso_U_12
Fe1 0.01579(18) 0.01697(16) 0.01640(19) 0.00581(13) 0.00204(14) 0.00404(13)
Fe2 0.02040(19) 0.01944(17) 0.01670(19) 0.00746(14) 0.00235(14) 0.00749(14)
Fe3 0.01881(18) 0.01631(16) 0.0200(2) 0.00609(14) 0.00005(14) 0.00430(13)
Fe4 0.01681(18) 0.01652(16) 0.01528(19) 0.00545(13) 0.00174(14) 0.00282(13)
O1 0.0165(8) 0.0162(7) 0.0163(8) 0.0049(6) 0.0020(6) 0.0041(6)
O2 0.0230(9) 0.0194(8) 0.0247(9) 0.0046(7) 0.0038(7) 0.0057(6)
O11 0.0162(8) 0.0160(7) 0.0187(8) 0.0081(6) 0.0042(6) 0.0030(6)
O21 0.0205(8) 0.0185(7) 0.0129(8) 0.0048(6) -0.0003(6) 0.0049(6)
O31 0.0137(7) 0.0198(7) 0.0177(8) 0.0059(6) 0.0031(6) 0.0054(6)
N11 0.0218(10) 0.0215(9) 0.0183(10) 0.0062(8) 0.0021(8) 0.0056(8)
N12 0.0212(10) 0.0230(9) 0.0213(11) 0.0080(8) -0.0012(8) 0.0051(8)
N13 0.0225(10) 0.0206(9) 0.0171(10) 0.0062(8) 0.0024(8) 0.0056(8)
N14 0.0217(10) 0.0173(9) 0.0182(11) 0.0054(8) 0.0015(8) 0.0036(7)
N15 0.0266(11) 0.0217(10) 0.0196(11) 0.0037(8) 0.0057(9) 0.0040(8)
N21 0.0182(10) 0.0229(9) 0.0209(11) 0.0065(8) 0.0006(8) 0.0033(8)
N22 0.0195(10) 0.0178(9) 0.0278(12) 0.0060(8) -0.0016(8) 0.0055(7)
N23 0.0186(10) 0.0181(9) 0.0227(11) 0.0074(8) 0.0010(8) 0.0032(7)
N24 0.0209(10) 0.0174(9) 0.0207(11) 0.0060(8) -0.0002(8) 0.0042(7)
N25 0.034(3) 0.0215(12) 0.038(4) 0.0060(18) -0.010(2) 0.0103(15)
N26 0.034(3) 0.0215(12) 0.038(4) 0.0060(18) -0.010(2) 0.0103(15)
N31 0.0311(11) 0.0205(9) 0.0174(10) 0.0087(8) 0.0067(9) 0.0085(8)
N32 0.0230(10) 0.0202(9) 0.0209(11) 0.0082(8) 0.0027(8) 0.0055(8)
N33 0.0214(10) 0.0195(9) 0.0224(11) 0.0064(8) 0.0073(8) 0.0047(8)
N34 0.0223(10) 0.0169(9) 0.0212(11) 0.0055(8) 0.0041(8) 0.0039(8)
N35 0.0278(12) 0.0184(9) 0.0349(13) 0.0061(9) 0.0087(10) 0.0025(8)
C1 0.0207(12) 0.0158(10) 0.0224(13) 0.0044(9) 0.0018(10) 0.0065(9)
C2 0.0217(12) 0.0169(10) 0.0202(12) 0.0062(9) 0.0018(9) 0.0075(9)
C3 0.0214(12) 0.0123(9) 0.0243(13) 0.0040(9) 0.0021(10) 0.0034(8)
C4 0.0215(12) 0.0177(10) 0.0222(13) 0.0028(9) -0.0021(10) 0.0057(9)
C5 0.0290(13) 0.0165(10) 0.0178(12) 0.0021(9) 0.0017(10) 0.0092(9)
C6 0.0239(12) 0.0172(10) 0.0229(13) 0.0060(9) 0.0080(10) 0.0068(9)
C11 0.0193(11) 0.0203(10) 0.0191(12) 0.0101(9) 0.0033(9) 0.0037(9)
C12 0.0167(11) 0.0197(10) 0.0253(13) 0.0109(9) 0.0010(10) 0.0055(9)
C13 0.0218(12) 0.0226(11) 0.0317(14) 0.0121(10) 0.0077(11) 0.0075(9)
C14 0.0173(12) 0.0217(11) 0.0494(18) 0.0155(11) 0.0055(11) 0.0019(9)
C15 0.0227(13) 0.0193(11) 0.0442(17) 0.0093(11) -0.0031(12) 0.0003(10)
C16 0.0244(13) 0.0220(11) 0.0322(15) 0.0075(10) -0.0007(11) 0.0066(10)
C17 0.0182(11) 0.0173(10) 0.0265(13) 0.0095(9) 0.0005(10) 0.0055(9)
C21 0.0255(13) 0.0199(11) 0.0162(12) 0.0051(9) -0.0029(10) 0.0069(9)
C22 0.0271(13) 0.0220(11) 0.0175(12) 0.0037(9) -0.0012(10) 0.0055(9)
C23 0.0405(16) 0.0325(13) 0.0198(14) 0.0091(11) 0.0000(11) 0.0133(11)
C24 0.063(2) 0.0471(17) 0.0190(15) 0.0121(12) 0.0043(14) 0.0217(15)
C25 0.072(2) 0.0574(19) 0.0192(15) 0.0101(13) 0.0169(15) 0.0372(17)
C26 0.058(2) 0.0398(15) 0.0263(16) 0.0097(12) 0.0084(14) 0.0272(14)
C27 0.0312(14) 0.0262(12) 0.0176(13) 0.0049(10) 0.0022(10) 0.0091(10)
C31 0.0138(11) 0.0215(11) 0.0203(12) 0.0075(9) 0.0024(9) 0.0036(9)
C32 0.0192(12) 0.0246(11) 0.0191(12) 0.0087(9) 0.0065(9) 0.0085(9)
C33 0.0187(12) 0.0265(12) 0.0253(14) 0.0079(10) 0.0010(10) 0.0043(9)
C34 0.0196(13) 0.0350(13) 0.0336(15) 0.0130(11) -0.0012(11) 0.0082(10)
C35 0.0271(14) 0.0303(13) 0.0507(18) 0.0176(13) 0.0004(13) 0.0125(11)
C36 0.0249(13) 0.0233(12) 0.0426(16) 0.0118(11) 0.0010(12) 0.0061(10)
C37 0.0187(12) 0.0236(11) 0.0221(13) 0.0080(9) 0.0038(10) 0.0065(9)
C40 0.0245(13) 0.0292(12) 0.0238(14) 0.0093(10) -0.0028(10) 0.0038(10)
C41 0.0294(14) 0.0359(14) 0.0275(15) 0.0148(11) -0.0038(11) 0.0100(11)
C42 0.0348(15) 0.0359(14) 0.0337(16) 0.0220(12) 0.0023(12) 0.0081(12)
C43 0.0234(13) 0.0322(13) 0.0298(14) 0.0179(11) 0.0008(11) 0.0016(10)
C44 0.0219(12) 0.0231(11) 0.0181(12) 0.0081(9) 0.0051(9) 0.0053(9)
C45 0.0189(12) 0.0199(11) 0.0200(12) 0.0041(9) 0.0021(9) 0.0017(9)
C46 0.0251(13) 0.0230(11) 0.0258(14) 0.0088(10) 0.0037(10) 0.0005(10)
C47 0.0265(13) 0.0266(12) 0.0215(13) 0.0009(10) 0.0071(10) -0.0017(10)
C48 0.0239(13) 0.0245(12) 0.0283(14) -0.0005(10) 0.0055(11) 0.0033(10)
C49 0.0219(12) 0.0238(11) 0.0255(14) 0.0031(10) 0.0010(10) 0.0054(9)
C50 0.0270(13) 0.0297(12) 0.0223(14) 0.0040(10) -0.0006(11) 0.0078(10)
C51 0.0320(15) 0.0254(12) 0.0319(16) 0.0019(11) -0.0071(12) 0.0014(11)
C52 0.0223(13) 0.0271(12) 0.0402(16) 0.0109(11) -0.0036(12) -0.0019(10)
C53 0.0215(13) 0.0266(12) 0.0302(14) 0.0101(10) 0.0020(11) 0.0021(10)
C54 0.0189(12) 0.0197(10) 0.0239(13) 0.0090(9) 0.0014(10) 0.0045(9)
C55 0.0202(12) 0.0190(10) 0.0225(13) 0.0069(9) 0.0054(10) 0.0028(9)
C56 0.0224(13) 0.0333(13) 0.0269(14) 0.0110(11) 0.0059(10) 0.0083(10)
C57 0.0277(14) 0.0403(15) 0.0307(15) 0.0117(12) 0.0119(12) 0.0106(11)
C58 0.0369(15) 0.0347(13) 0.0213(14) 0.0088(11) 0.0115(11) 0.0086(11)
C59 0.0325(14) 0.0261(12) 0.0224(13) 0.0108(10) 0.0047(11) 0.0068(10)
C60 0.0393(15) 0.0210(11) 0.0208(13) 0.0085(10) 0.0055(11) 0.0061(10)
C61 0.0599(19) 0.0226(12) 0.0252(15) 0.0101(10) 0.0037(13) 0.0147(12)
C62 0.0538(19) 0.0306(14) 0.0284(15) 0.0089(11) -0.0060(13) 0.0197(13)
C63 0.0370(15) 0.0303(13) 0.0223(14) 0.0075(10) -0.0053(11) 0.0138(11)
C64 0.0316(13) 0.0206(11) 0.0149(12) 0.0052(9) 0.0019(10) 0.0092(10)
C65 0.0245(13) 0.0170(10) 0.0248(13) 0.0048(9) -0.0050(10) 0.0071(9)
C66 0.0364(15) 0.0289(13) 0.0294(15) 0.0052(11) -0.0108(12) 0.0082(11)
C67 0.0312(15) 0.0314(14) 0.0482(19) 0.0017(13) -0.0199(14) 0.0042(12)
C68 0.0234(14) 0.0267(13) 0.059(2) 0.0112(13) -0.0055(13) -0.0001(11)
C69 0.0218(13) 0.0232(12) 0.0441(17) 0.0125(11) 0.0017(11) 0.0058(10)
C70 0.0237(12) 0.0255(11) 0.0188(13) 0.0088(9) 0.0011(10) 0.0046(9)
C71 0.0249(13) 0.0301(12) 0.0150(12) 0.0055(10) 0.0015(10) 0.0048(10)
C72 0.0163(11) 0.0244(11) 0.0163(12) 0.0031(9) 0.0002(9) 0.0025(9)
C73 0.0284(13) 0.0228(11) 0.0242(14) 0.0047(10) 0.0082(11) 0.0047(10)
C74 0.0283(14) 0.0332(13) 0.0339(16) 0.0101(11) 0.0074(12) 0.0082(11)
C75 0.0366(15) 0.0244(12) 0.0362(16) 0.0056(11) 0.0110(12) 0.0071(11)
C76 0.0368(15) 0.0320(13) 0.0265(15) 0.0034(11) 0.0118(12) 0.0060(11)
C80 0.0187(12) 0.0245(11) 0.0277(14) 0.0102(10) -0.0017(10) 0.0040(9)
C81 0.0228(13) 0.0285(12) 0.0292(14) 0.0110(10) -0.0006(11) 0.0096(10)
C82 0.0305(14) 0.0221(11) 0.0269(14) 0.0086(10) -0.0021(11) 0.0084(10)
C83 0.0332(15) 0.0232(12) 0.0334(15) 0.0075(11) -0.0024(12) 0.0122(11)
C84 0.056(2) 0.0282(14) 0.0383(17) 0.0095(12) 0.0124(15) 0.0067(13)
C85 0.0477(18) 0.0266(13) 0.051(2) 0.0049(13) -0.0105(15) 0.0142(13)
C86 0.0517(19) 0.0316(14) 0.056(2) 0.0148(14) 0.0200(16) 0.0161(14)
C90 0.0265(13) 0.0284(13) 0.0347(15) 0.0089(11) 0.0161(11) 0.0057(10)
C91 0.0303(14) 0.0225(12) 0.0480(18) 0.0101(12) 0.0164(13) -0.0019(10)
C92 0.0253(13) 0.0216(11) 0.0263(14) 0.0080(10) 0.0040(10) 0.0025(10)
C93 0.0288(14) 0.0193(11) 0.0389(16) 0.0054(11) 0.0071(12) -0.0034(10)
C94 0.0384(17) 0.0411(16) 0.0394(18) 0.0107(13) 0.0004(13) 0.0026(13)
C95 0.0377(16) 0.0240(13) 0.053(2) 0.0002(12) 0.0093(14) 0.0023(12)
C96 0.0371(16) 0.0276(14) 0.055(2) 0.0072(13) 0.0136(14) -0.0036(12)
C100 0.106(4) 0.049(2) 0.047(2) -0.0144(17) -0.025(2) 0.016(2)
C101 0.097(3) 0.050(2) 0.051(2) -0.0173(18) -0.018(2) 0.019(2)
C102 0.104(4) 0.045(2) 0.052(2) -0.0160(17) -0.025(2) 0.022(2)
C103 0.056(2) 0.0564(19) 0.0382(18) 0.0209(15) 0.0226(16) 0.0314(17)
C104 0.0412(18) 0.0500(18) 0.0434(19) 0.0027(14) 0.0110(15) 0.0175(14)
C105 0.0465(18) 0.0407(16) 0.056(2) 0.0176(15) 0.0276(16) 0.0163(14)
C106 0.140(16) 0.058(8) 0.039(8) 0.011(6) 0.007(9) 0.064(10)
C107 0.15(2) 0.041(9) 0.060(13) 0.012(8) 0.003(13) 0.042(11)
C109 0.16(2) 0.029(8) 0.079(14) 0.020(8) -0.057(19) 0.005(13)
C110 0.19(3) 0.084(13) 0.040(9) 0.005(8) 0.003(13) -0.014(16)
C111 0.120(15) 0.102(13) 0.058(10) -0.002(9) 0.022(10) 0.061(12)
C208 0.068(16) 0.14(3) 0.06(2) -0.005(16) 0.012(14) 0.026(16)
C108 0.065(5) 0.026(3) 0.034(5) 0.001(2) 0.002(3) -0.008(3)
C206 0.037(2) 0.041(2) 0.053(3) 0.017(2) -0.003(2) 0.0060(19)
C207 0.051(3) 0.028(3) 0.055(4) 0.009(3) 0.004(3) 0.010(2)
C209 0.041(3) 0.047(3) 0.066(4) 0.031(3) -0.002(3) 0.002(3)
C210 0.038(3) 0.042(2) 0.089(4) 0.029(3) 0.020(3) 0.012(2)
C211 0.033(2) 0.047(3) 0.061(3) 0.011(2) 0.012(2) 0.0066(19)

loop_
_atom_type_symbol
_atom_type_description
_atom_type_scat_dispersion_real
_atom_type_scat_dispersion_imag
_atom_type_scat_source
C C 0.0181 0.0091 'International Tables Vol C Tables 4.2.6.8 and 6.1.1.4'
H H 0.0000 0.0000 'International Tables Vol C Tables 4.2.6.8 and 6.1.1.4'
Fe Fe -1.1336 3.1974 'International Tables Vol C Tables 4.2.6.8 and 6.1.1.4'
N N 0.0311 0.0180 'International Tables Vol C Tables 4.2.6.8 and 6.1.1.4'
O O 0.0492 0.0322 'International Tables Vol C Tables 4.2.6.8 and 6.1.1.4'

loop_
_geom_angle_atom_site_label_1
_geom_angle_atom_site_label_2
_geom_angle_atom_site_label_3
_geom_angle
_geom_angle_site_symmetry_1
_geom_angle_site_symmetry_3
O1 Fe1 N11 151.12(7) . .
O1 Fe1 N12 104.66(6) . .
O11 Fe1 O1 81.86(6) . .
O11 Fe1 N11 73.84(6) . .
O11 Fe1 N12 159.49(7) . .
O31 Fe1 O1 83.67(6) . .
O31 Fe1 O11 89.10(6) . .
O31 Fe1 N11 110.86(7) . .
O31 Fe1 N12 72.63(7) . .
O31 Fe1 N13 156.58(7) . .
N11 Fe1 N12 103.53(7) . .
N13 Fe1 O1 82.00(6) . .
N13 Fe1 O11 107.02(7) . .
N13 Fe1 N11 90.29(7) . .
N13 Fe1 N12 93.24(8) . .
O1 Fe2 O11 90.14(6) . .
O1 Fe2 O21 84.99(6) . .
O1 Fe2 N21 106.48(7) . .
O1 Fe2 N22 153.65(7) . .
O1 Fe2 N23 86.79(7) . .
O11 Fe2 O21 92.12(6) . .
O11 Fe2 N21 73.58(7) . .
O11 Fe2 N22 105.55(7) . .
O11 Fe2 N23 160.66(7) . .
O21 Fe2 N21 161.37(6) . .
O21 Fe2 N22 73.61(7) . .
O21 Fe2 N23 106.61(7) . .
N22 Fe2 N21 98.32(7) . .
N23 Fe2 N21 88.99(7) . .
N23 Fe2 N22 84.86(7) . .
O1 Fe3 O31 85.16(6) . .
O1 Fe3 N31 100.37(7) . .
O1 Fe3 N32 156.73(7) . .
O1 Fe3 N33 85.98(7) . .
O21 Fe3 O1 84.28(6) . .
O21 Fe3 O31 93.56(6) . .
O21 Fe3 N31 72.86(6) . .
O21 Fe3 N32 109.27(7) . .
O21 Fe3 N33 158.19(7) . .
O31 Fe3 N31 164.55(7) . .
O31 Fe3 N32 75.42(6) . .
O31 Fe3 N33 105.01(7) . .
N32 Fe3 N31 101.71(7) . .
N33 Fe3 N31 89.84(7) . .
N33 Fe3 N32 86.79(8) . .
O1 Fe4 N14 86.20(7) . .
O1 Fe4 N24 85.46(7) . .
O1 Fe4 N34 87.41(7) . .
O2 Fe4 O1 177.11(7) . .
O2 Fe4 N14 96.27(7) . .
O2 Fe4 N24 92.03(7) . .
O2 Fe4 N34 92.77(7) . .
N14 Fe4 N24 118.33(8) . .
N14 Fe4 N34 117.49(8) . .
N34 Fe4 N24 122.98(8) . .
Fe2 O1 Fe1 94.10(6) . .
Fe2 O1 Fe3 96.69(7) . .
Fe3 O1 Fe1 94.50(6) . .
Fe4 O1 Fe1 121.47(7) . .
Fe4 O1 Fe2 123.38(8) . .
Fe4 O1 Fe3 119.82(7) . .
Fe2 O11 Fe1 93.53(6) . .
C11 O11 Fe1 115.16(13) . .
C11 O11 Fe2 123.55(13) . .
Fe3 O21 Fe2 93.98(6) . .
C21 O21 Fe2 114.88(14) . .
C21 O21 Fe3 123.40(13) . .
Fe1 O31 Fe3 96.56(6) . .
C31 O31 Fe1 123.15(13) . .
C31 O31 Fe3 114.63(12) . .
C40 N11 Fe1 124.94(16) . .
C44 N11 Fe1 115.98(15) . .
C44 N11 C40 118.60(19) . .
C50 N12 Fe1 123.96(17) . .
C50 N12 C54 118.5(2) . .
C54 N12 Fe1 116.15(15) . .
N14 N13 Fe1 119.60(14) . .
C70 N13 Fe1 133.87(16) . .
C70 N13 N14 106.09(18) . .
N13 N14 Fe4 121.43(14) . .
C72 N14 Fe4 128.41(15) . .
C72 N14 N13 109.04(18) . .
C72 N15 H00F 105.3(19) . .
C72 N15 C73 120.47(19) . .
C73 N15 H00F 110.2(19) . .
C45 N21 Fe2 115.40(15) . .
C45 N21 C49 118.9(2) . .
C49 N21 Fe2 124.45(15) . .
C65 N22 Fe2 113.79(15) . .
C65 N22 C69 119.4(2) . .
C69 N22 Fe2 126.66(18) . .
N24 N23 Fe2 118.21(14) . .
C80 N23 Fe2 134.57(16) . .
C80 N23 N24 106.90(18) . .
N23 N24 Fe4 121.08(14) . .
C82 N24 Fe4 130.97(16) . .
C82 N24 N23 107.93(18) . .
C82 N25 H00S 114(2) . .
C82 N25 C83 124.5(5) . .
C83 N25 H00S 109(2) . .
C82 N26 H00S 109(3) . .
C82 N26 C83 121.7(16) . .
C83 N26 H00S 109(3) . .
C60 N31 Fe3 122.02(17) . .
C64 N31 Fe3 113.98(14) . .
C64 N31 C60 118.5(2) . .
C55 N32 Fe3 113.92(15) . .
C55 N32 C59 119.1(2) . .
C59 N32 Fe3 126.95(16) . .
N34 N33 Fe3 118.57(14) . .
C90 N33 Fe3 133.41(17) . .
C90 N33 N34 106.64(19) . .
N33 N34 Fe4 120.64(13) . .
C92 N34 Fe4 130.82(16) . .
C92 N34 N33 108.53(19) . .
C92 N35 H00N 105.4(19) . .
C92 N35 C93 120.2(2) . .
C93 N35 H00N 110.5(19) . .
C2 C1 C6 119.1(2) . .
C2 C1 C37 119.0(2) . .
C6 C1 C37 121.8(2) . .
C1 C2 H00M 119.5 . .
C1 C2 C3 120.9(2) . .
C3 C2 H00M 119.5 . .
C2 C3 C17 122.7(2) . .
C4 C3 C2 119.0(2) . .
C4 C3 C17 118.3(2) . .
C3 C4 H00U 119.6 . .
C3 C4 C5 120.8(2) . .
C5 C4 H00U 119.6 . .
C4 C5 C27 120.0(2) . .
C6 C5 C4 119.3(2) . .
C6 C5 C27 120.5(2) . .
C1 C6 H01V 119.7 . .
C5 C6 C1 120.6(2) . .
C5 C6 H01V 119.7 . .
O11 C11 C12 111.47(18) . .
O11 C11 C44 107.79(18) . .
O11 C11 C45 106.57(17) . .
C44 C11 C12 110.29(17) . .
C44 C11 C45 111.68(19) . .
C45 C11 C12 108.99(18) . .
C13 C12 C11 119.8(2) . .
C13 C12 C17 117.6(2) . .
C17 C12 C11 122.5(2) . .
C12 C13 H02X 119.0 . .
C14 C13 C12 122.0(2) . .
C14 C13 H02X 119.0 . .
C13 C14 H02Z 120.1 . .
C15 C14 C13 119.9(2) . .
C15 C14 H02Z 120.1 . .
C14 C15 H02G 120.4 . .
C14 C15 C16 119.3(2) . .
C16 C15 H02G 120.4 . .
C15 C16 H02N 119.1 . .
C15 C16 C17 121.8(2) . .
C17 C16 H02N 119.1 . .
C12 C17 C3 124.3(2) . .
C16 C17 C3 116.4(2) . .
C16 C17 C12 119.3(2) . .
O21 C21 C22 112.20(19) . .
O21 C21 C64 105.40(18) . .
O21 C21 C65 107.30(18) . .
C22 C21 C64 109.29(18) . .
C22 C21 C65 110.40(19) . .
C65 C21 C64 112.18(19) . .
C23 C22 C21 119.4(2) . .
C23 C22 C27 117.9(2) . .
C27 C22 C21 122.7(2) . .
C22 C23 H02H 119.0 . .
C24 C23 C22 122.1(2) . .
C24 C23 H02H 119.0 . .
C23 C24 H01H 120.0 . .
C23 C24 C25 120.1(2) . .
C25 C24 H01H 120.0 . .
C24 C25 H016 120.6 . .
C24 C25 C26 118.8(3) . .
C26 C25 H016 120.6 . .
C25 C26 H02F 119.0 . .
C27 C26 C25 122.0(3) . .
C27 C26 H02F 119.0 . .
C22 C27 C5 122.7(2) . .
C26 C27 C5 118.2(2) . .
C26 C27 C22 119.1(2) . .
O31 C31 C32 112.06(17) . .
O31 C31 C54 107.07(18) . .
O31 C31 C55 108.09(18) . .
C54 C31 C32 109.66(18) . .
C54 C31 C55 112.48(17) . .
C55 C31 C32 107.54(18) . .
C33 C32 C31 120.1(2) . .
C33 C32 C37 118.4(2) . .
C37 C32 C31 121.4(2) . .
C32 C33 H028 119.0 . .
C34 C33 C32 121.9(2) . .
C34 C33 H028 119.0 . .
C33 C34 H02J 120.2 . .
C35 C34 C33 119.7(2) . .
C35 C34 H02J 120.2 . .
C34 C35 H01Z 120.3 . .
C34 C35 C36 119.4(2) . .
C36 C35 H01Z 120.3 . .
C35 C36 H00Z 119.2 . .
C35 C36 C37 121.6(2) . .
C37 C36 H00Z 119.2 . .
C32 C37 C1 124.0(2) . .
C36 C37 C1 117.0(2) . .
C36 C37 C32 118.9(2) . .
N11 C40 H02Y 118.5 . .
N11 C40 C41 123.0(2) . .
C41 C40 H02Y 118.5 . .
C40 C41 H00R 120.7 . .
C42 C41 C40 118.5(2) . .
C42 C41 H00R 120.7 . .
C41 C42 H00Y 120.6 . .
C41 C42 C43 118.9(2) . .
C43 C42 H00Y 120.6 . .
C42 C43 H00I 120.1 . .
C44 C43 C42 119.8(2) . .
C44 C43 H00I 120.1 . .
N11 C44 C11 114.58(18) . .
N11 C44 C43 121.3(2) . .
C43 C44 C11 124.1(2) . .
N21 C45 C11 112.67(19) . .
N21 C45 C46 121.7(2) . .
C46 C45 C11 125.7(2) . .
C45 C46 H01R 120.6 . .
C45 C46 C47 118.8(2) . .
C47 C46 H01R 120.6 . .
C46 C47 H02D 120.2 . .
C48 C47 C46 119.5(2) . .
C48 C47 H02D 120.2 . .
C47 C48 H02T 120.6 . .
C47 C48 C49 118.8(2) . .
C49 C48 H02T 120.6 . .
N21 C49 C48 122.3(2) . .
N21 C49 H01J 118.9 . .
C48 C49 H01J 118.9 . .
N12 C50 H022 118.5 . .
N12 C50 C51 122.9(2) . .
C51 C50 H022 118.5 . .
C50 C51 H02R 120.8 . .
C52 C51 C50 118.4(2) . .
C52 C51 H02R 120.8 . .
C51 C52 H01Q 120.4 . .
C51 C52 C53 119.2(2) . .
C53 C52 H01Q 120.4 . .
C52 C53 H02S 120.5 . .
C52 C53 C54 119.1(2) . .
C54 C53 H02S 120.5 . .
N12 C54 C31 112.85(19) . .
N12 C54 C53 121.9(2) . .
C53 C54 C31 125.2(2) . .
N32 C55 C31 115.0(2) . .
N32 C55 C56 120.7(2) . .
C56 C55 C31 124.0(2) . .
C55 C56 H00T 120.2 . .
C57 C56 C55 119.5(2) . .
C57 C56 H00T 120.2 . .
C56 C57 H01S 120.2 . .
C58 C57 C56 119.7(2) . .
C58 C57 H01S 120.2 . .
C57 C58 H02E 121.0 . .
C57 C58 C59 118.0(2) . .
C59 C58 H02E 121.0 . .
N32 C59 C58 123.0(2) . .
N32 C59 H025 118.5 . .
C58 C59 H025 118.5 . .
N31 C60 H00V 118.8 . .
N31 C60 C61 122.4(2) . .
C61 C60 H00V 118.8 . .
C60 C61 H02L 120.8 . .
C62 C61 C60 118.4(2) . .
C62 C61 H02L 120.8 . .
C61 C62 H00O 120.2 . .
C61 C62 C63 119.7(3) . .
C63 C62 H00O 120.2 . .
C62 C63 H00L 120.6 . .
C62 C63 C64 118.8(3) . .
C64 C63 H00L 120.6 . .
N31 C64 C21 112.58(19) . .
N31 C64 C63 122.0(2) . .
C63 C64 C21 125.3(2) . .
N22 C65 C21 114.7(2) . .
N22 C65 C66 120.9(2) . .
C66 C65 C21 124.4(2) . .
C65 C66 H01L 120.4 . .
C65 C66 C67 119.2(3) . .
C67 C66 H01L 120.4 . .
C66 C67 H02M 120.3 . .
C68 C67 C66 119.3(3) . .
C68 C67 H02M 120.3 . .
C67 C68 H02I 120.7 . .
C69 C68 C67 118.5(3) . .
C69 C68 H02I 120.7 . .
N22 C69 C68 122.7(3) . .
N22 C69 H026 118.7 . .
C68 C69 H026 118.7 . .
N13 C70 H015 124.2 . .
N13 C70 C71 111.6(2) . .
C71 C70 H015 124.2 . .
C70 C71 H02K 127.8 . .
C70 C71 C72 104.4(2) . .
C72 C71 H02K 127.8 . .
N14 C72 N15 119.4(2) . .
N14 C72 C71 108.9(2) . .
N15 C72 C71 131.4(2) . .
N15 C73 C74 111.0(2) . .
N15 C73 C75 105.13(19) . .
N15 C73 C76 110.4(2) . .
C75 C73 C74 109.4(2) . .
C76 C73 C74 111.3(2) . .
C76 C73 C75 109.4(2) . .
C73 C74 H02A 109.5 . .
C73 C74 H02B 109.5 . .
C73 C74 H02C 109.5 . .
H02A C74 H02B 109.5 . .
H02A C74 H02C 109.5 . .
H02B C74 H02C 109.5 . .
C73 C75 H01G 109.5 . .
C73 C75 H01I 109.5 . .
C73 C75 H01K 109.5 . .
H01G C75 H01I 109.5 . .
H01G C75 H01K 109.5 . .
H01I C75 H01K 109.5 . .
C73 C76 H01A 109.5 . .
C73 C76 H01B 109.5 . .
C73 C76 H01C 109.5 . .
H01A C76 H01B 109.5 . .
H01A C76 H01C 109.5 . .
H01B C76 H01C 109.5 . .
N23 C80 H019 124.1 . .
N23 C80 C81 111.8(2) . .
C81 C80 H019 124.1 . .
C80 C81 H027 128.0 . .
C80 C81 C82 104.0(2) . .
C82 C81 H027 128.0 . .
N24 C82 N25 119.2(3) . .
N24 C82 N26 114.7(9) . .
N24 C82 C81 109.4(2) . .
N25 C82 C81 131.0(3) . .
C81 C82 N26 132.4(8) . .
N25 C83 C84 115.1(5) . .
N25 C83 C85 106.1(3) . .
N25 C83 C86 107.2(5) . .
N26 C83 C84 95.7(11) . .
N26 C83 C85 105.5(8) . .
N26 C83 C86 126.0(11) . .
C85 C83 C84 109.2(2) . .
C86 C83 C84 110.1(2) . .
C86 C83 C85 109.0(2) . .
C83 C84 H03A 109.5 . .
C83 C84 H03B 109.5 . .
C83 C84 H03C 109.5 . .
H03A C84 H03B 109.5 . .
H03A C84 H03C 109.5 . .
H03B C84 H03C 109.5 . .
C83 C85 H02U 109.5 . .
C83 C85 H02V 109.5 . .
C83 C85 H02W 109.5 . .
H02U C85 H02V 109.5 . .
H02U C85 H02W 109.5 . .
H02V C85 H02W 109.5 . .
C83 C86 H02O 109.5 . .
C83 C86 H02P 109.5 . .
C83 C86 H02Q 109.5 . .
H02O C86 H02P 109.5 . .
H02O C86 H02Q 109.5 . .
H02P C86 H02Q 109.5 . .
N33 C90 H01Y 124.4 . .
N33 C90 C91 111.2(2) . .
C91 C90 H01Y 124.4 . .
C90 C91 H01P 127.7 . .
C90 C91 C92 104.6(2) . .
C92 C91 H01P 127.7 . .
N34 C92 N35 120.4(2) . .
N34 C92 C91 109.0(2) . .
C91 C92 N35 130.5(2) . .
N35 C93 C94 111.3(2) . .
N35 C93 C95 105.1(2) . .
N35 C93 C96 110.7(2) . .
C94 C93 C95 110.4(2) . .
C94 C93 C96 109.8(2) . .
C96 C93 C95 109.5(2) . .
C93 C94 H0AA 109.5 . .
C93 C94 H0AB 109.5 . .
C93 C94 H0AC 109.5 . .
H0AA C94 H0AB 109.5 . .
H0AA C94 H0AC 109.5 . .
H0AB C94 H0AC 109.5 . .
C93 C95 H01D 109.5 . .
C93 C95 H01E 109.5 . .
C93 C95 H01F 109.5 . .
H01D C95 H01E 109.5 . .
H01D C95 H01F 109.5 . .
H01E C95 H01F 109.5 . .
C93 C96 H 109.5 . .
C93 C96 H02 109.5 . .
C93 C96 HA 109.5 . .
H C96 HA 109.5 . .
H02 C96 H 109.5 . .
H02 C96 HA 109.5 . .
C101 C100 H1AA 120.2 . .
C101 C100 C102 119.5(5) . 2_556
C102 C100 H1AA 120.2 2_556 .
C100 C101 H4 119.6 . .
C100 C101 C102 120.9(5) . .
C102 C101 H4 119.6 . .
C100 C102 C101 119.6(4) 2_556 .
C100 C102 H2 120.2 2_556 .
C101 C102 H2 120.2 . .
C104 C103 H2AA 120.0 . .
C105 C103 H2AA 120.0 2_777 .
C105 C103 C104 120.0(3) 2_777 .
C103 C104 H32 120.2 . .
C105 C104 C103 119.6(3) . .
C105 C104 H32 120.2 . .
C103 C105 H1AB 119.8 2_777 .
C104 C105 C103 120.4(3) . 2_777
C104 C105 H1AB 119.8 . .
C107 C106 H5AA 116.9 . .
C107 C106 C111 126.1(15) . .
C111 C106 H5AA 116.9 . .
C106 C107 H8AA 125.1 . .
C208 C107 C106 110(3) . .
C208 C107 H8AA 125.1 . .
C110 C109 H18 121.3 . .
C110 C109 C208 117(3) . .
C208 C109 H18 121.3 . .
C109 C110 H7AA 123.4 . .
C109 C110 C111 113.2(17) . .
C111 C110 H7AA 123.4 . .
C106 C111 C110 118.5(19) . .
C106 C111 H6AA 120.8 . .
C110 C111 H6AA 120.8 . .
C107 C208 C109 132(4) . .
C107 C208 H6A 113.8 . .
C109 C208 H6A 113.8 . .
C207 C108 H6 122.1 . .
C207 C108 C209 115.8(11) . .
C209 C108 H6 122.1 . .
C207 C206 H3AA 120.0 . .
C207 C206 C211 119.9(5) . .
C211 C206 H3AA 120.0 . .
C108 C207 C206 123.3(8) . .
C108 C207 H5 118.4 . .
C206 C207 H5 118.4 . .
C108 C209 H3 119.8 . .
C210 C209 C108 120.5(7) . .
C210 C209 H3 119.8 . .
C209 C210 H1 119.4 . .
C209 C210 C211 121.3(5) . .
C211 C210 H1 119.4 . .
C206 C211 H4AA 120.4 . .
C210 C211 C206 119.2(5) . .
C210 C211 H4AA 120.4 . .

loop_
_geom_bond_atom_site_label_1
_geom_bond_atom_site_label_2
_geom_bond_distance
_geom_bond_site_symmetry_2
Fe1 O1 2.1391(14) .
Fe1 O11 2.1364(15) .
Fe1 O31 2.0460(15) .
Fe1 N11 2.1925(18) .
Fe1 N12 2.260(2) .
Fe1 N13 2.124(2) .
Fe2 O1 1.9669(15) .
Fe2 O11 1.9893(14) .
Fe2 O21 2.0796(16) .
Fe2 N21 2.239(2) .
Fe2 N22 2.197(2) .
Fe2 N23 2.0840(19) .
Fe3 O1 2.0504(15) .
Fe3 O21 2.0255(16) .
Fe3 O31 2.0762(15) .
Fe3 N31 2.2803(19) .
Fe3 N32 2.148(2) .
Fe3 N33 2.0903(19) .
Fe4 O1 1.9651(15) .
Fe4 O2 1.8175(16) .
Fe4 N14 2.0928(19) .
Fe4 N24 2.1040(19) .
Fe4 N34 2.0977(19) .
O11 C11 1.388(2) .
O21 C21 1.391(3) .
O31 C31 1.385(3) .
N11 C40 1.346(3) .
N11 C44 1.343(3) .
N12 C50 1.340(3) .
N12 C54 1.345(3) .
N13 N14 1.388(2) .
N13 C70 1.341(3) .
N15 H00F 0.91(3) .
N15 C72 1.400(3) .
N15 C73 1.483(3) .
N21 C45 1.345(3) .
N21 C49 1.346(3) .
N22 C65 1.342(3) .
N22 C69 1.343(3) .
N24 N23 1.387(3) .
N24 C82 1.358(3) .
N25 H00S 0.85(4) .
N25 C82 1.366(5) .
N25 C83 1.475(5) .
N26 H00S 0.87(4) .
N31 C60 1.343(3) .
N31 C64 1.340(3) .
N32 C55 1.343(3) .
N32 C59 1.346(3) .
N33 N34 1.378(3) .
N33 C90 1.342(3) .
N35 H00N 1.00(3) .
N35 C92 1.402(3) .
N35 C93 1.476(3) .
C1 C6 1.394(3) .
C2 C1 1.389(3) .
C2 H00M 0.9500 .
C3 C2 1.393(3) .
C3 C4 1.386(3) .
C3 C17 1.493(3) .
C4 H00U 0.9500 .
C4 C5 1.395(3) .
C5 C6 1.385(3) .
C6 H01V 0.9500 .
C12 C11 1.556(3) .
C12 C13 1.405(3) .
C13 H02X 0.9500 .
C13 C14 1.383(3) .
C14 H02Z 0.9500 .
C15 C14 1.375(4) .
C15 H02G 0.9500 .
C15 C16 1.385(4) .
C16 H02N 0.9500 .
C17 C12 1.405(3) .
C17 C16 1.396(3) .
C22 C21 1.545(3) .
C22 C23 1.403(3) .
C22 C27 1.409(3) .
C23 H02H 0.9500 .
C24 C23 1.374(4) .
C24 H01H 0.9500 .
C25 C24 1.379(4) .
C25 H016 0.9500 .
C25 C26 1.393(4) .
C26 H02F 0.9500 .
C27 C5 1.494(3) .
C27 C26 1.388(4) .
C31 C54 1.550(3) .
C32 C31 1.557(3) .
C32 C33 1.391(3) .
C32 C37 1.405(3) .
C33 H028 0.9500 .
C33 C34 1.386(3) .
C34 H02J 0.9500 .
C35 C34 1.376(4) .
C35 H01Z 0.9500 .
C36 C35 1.388(4) .
C36 H00Z 0.9500 .
C36 C37 1.397(3) .
C37 C1 1.494(3) .
C40 H02Y 0.9500 .
C41 C40 1.385(3) .
C41 H00R 0.9500 .
C41 C42 1.375(4) .
C42 H00Y 0.9500 .
C43 C42 1.392(4) .
C43 H00I 0.9500 .
C43 C44 1.387(3) .
C44 C11 1.543(3) .
C45 C11 1.552(3) .
C45 C46 1.384(3) .
C46 H01R 0.9500 .
C46 C47 1.386(4) .
C47 H02D 0.9500 .
C47 C48 1.376(4) .
C48 H02T 0.9500 .
C49 C48 1.377(4) .
C49 H01J 0.9500 .
C50 H022 0.9500 .
C50 C51 1.387(4) .
C51 H02R 0.9500 .
C52 C51 1.384(4) .
C52 H01Q 0.9500 .
C52 C53 1.387(4) .
C53 H02S 0.9500 .
C54 C53 1.390(3) .
C55 C31 1.555(3) .
C56 C55 1.387(3) .
C56 H00T 0.9500 .
C56 C57 1.385(4) .
C57 H01S 0.9500 .
C57 C58 1.374(4) .
C58 H02E 0.9500 .
C59 C58 1.378(4) .
C59 H025 0.9500 .
C60 H00V 0.9500 .
C60 C61 1.390(4) .
C61 H02L 0.9500 .
C62 C61 1.371(4) .
C62 H00O 0.9500 .
C63 C62 1.381(3) .
C63 H00L 0.9500 .
C64 C21 1.551(3) .
C64 C63 1.386(3) .
C65 C21 1.551(3) .
C65 C66 1.385(3) .
C66 H01L 0.9500 .
C66 C67 1.393(4) .
C67 H02M 0.9500 .
C68 C67 1.374(4) .
C68 H02I 0.9500 .
C69 C68 1.372(4) .
C69 H026 0.9500 .
C70 H015 0.9500 .
C70 C71 1.383(3) .
C71 H02K 0.9500 .
C72 N14 1.347(3) .
C72 C71 1.400(3) .
C73 C74 1.535(4) .
C74 H02A 0.9800 .
C74 H02B 0.9800 .
C74 H02C 0.9800 .
C75 C73 1.531(3) .
C75 H01G 0.9800 .
C75 H01I 0.9800 .
C75 H01K 0.9800 .
C76 C73 1.521(4) .
C76 H01A 0.9800 .
C76 H01B 0.9800 .
C76 H01C 0.9800 .
C80 N23 1.337(3) .
C80 H019 0.9500 .
C80 C81 1.381(3) .
C81 H027 0.9500 .
C81 C82 1.404(3) .
C82 N26 1.41(2) .
C83 N26 1.467(19) .
C83 C84 1.526(4) .
C83 C85 1.524(4) .
C83 C86 1.519(4) .
C84 H03A 0.9800 .
C84 H03B 0.9800 .
C84 H03C 0.9800 .
C85 H02U 0.9800 .
C85 H02V 0.9800 .
C85 H02W 0.9800 .
C86 H02O 0.9800 .
C86 H02P 0.9800 .
C86 H02Q 0.9800 .
C90 H01Y 0.9500 .
C91 C90 1.378(4) .
C91 H01P 0.9500 .
C92 N34 1.353(3) .
C92 C91 1.394(4) .
C93 C94 1.521(4) .
C93 C96 1.525(4) .
C94 H0AA 0.9800 .
C94 H0AB 0.9800 .
C94 H0AC 0.9800 .
C95 C93 1.534(4) .
C95 H01D 0.9800 .
C95 H01E 0.9800 .
C95 H01F 0.9800 .
C96 H 0.9800 .
C96 H02 0.9800 .
C96 HA 0.9800 .
C100 H1AA 0.9500 .
C100 C101 1.379(6) .
C100 C102 1.392(6) 2_556
C101 H4 0.9500 .
C102 C101 1.393(6) .
C102 H2 0.9500 .
C103 H2AA 0.9500 .
C104 C103 1.386(4) .
C104 H32 0.9500 .
C104 C105 1.377(5) .
C105 C103 1.380(5) 2_777
C105 H1AB 0.9500 .
C106 H5AA 0.9500 .
C106 C107 1.35(3) .
C106 C111 1.37(2) .
C107 H8AA 0.9500 .
C107 C208 1.24(5) .
C109 H18 0.9500 .
C109 C208 1.38(4) .
C110 C109 1.36(3) .
C110 H7AA 0.9500 .
C111 C110 1.48(3) .
C111 H6AA 0.9500 .
C208 H6A 0.9500 .
C108 H6 0.9500 .
C206 H3AA 0.9500 .
C206 C211 1.384(6) .
C207 C108 1.362(17) .
C207 C206 1.380(9) .
C207 H5 0.9500 .
C209 C108 1.456(14) .
C209 H3 0.9500 .
C209 C210 1.365(9) .
C210 H1 0.9500 .
C210 C211 1.373(7) .
C211 H4AA 0.9500 .
